data_7239885
loop_
_publ_author_name
'Usoltsev, Andrey N.'
'Adonin, Sergey A.'
'Novikov, Alexander S.'
'Abramov, Pavel A.'
'Sokolov, Maxim N.'
'Fedin, Vladimir P.'

_publ_section_title
;
 Chlorotellurate(iv) supramolecular associates with
 &#x201C;trapped&#x201D; Br2: features of non-covalent
 halogen&#x22EF;halogen interactions in crystalline phases
;
_journal_issue 11
_journal_name_full CrystEngComm
_journal_page_first 1985
_journal_page_last 1990
_journal_paper_doi 10.1039/C9CE01820D
_journal_volume 22
_journal_year 2020
_chemical_formula_sum 'C12 H16 Br2 Cl6 N2 Te'
_chemical_formula_weight 688.39
_space_group_crystal_system triclinic
_space_group_IT_number 2
_space_group_name_Hall '-P 1'
_space_group_name_H-M_alt 'P -1'
_atom_sites_solution_hydrogens geom
_atom_sites_solution_primary direct
_atom_sites_solution_secondary difmap
_audit_creation_method SHELXL-2017/1
_audit_update_record
;
2020-02-03 deposited with the CCDC.	2020-02-06 downloaded from the CCDC.
;
_cell_angle_alpha 100.706(5)
_cell_angle_beta 97.205(5)
_cell_angle_gamma 108.223(5)
_cell_formula_units_Z 2
_cell_length_a 7.7903(4)
_cell_length_b 8.9520(5)
_cell_length_c 17.1961(10)
_cell_measurement_reflns_used 3174
_cell_measurement_temperature 140(2)
_cell_measurement_theta_max 28.5950
_cell_measurement_theta_min 2.8130
_cell_volume 1097.41(12)
_computing_cell_refinement 'CrysAlisPro 1.171.38.41 (Rigaku OD, 2015)'
_computing_data_collection 'CrysAlisPro 1.171.38.41 (Rigaku OD, 2015)'
_computing_data_reduction 'CrysAlisPro 1.171.38.41 (Rigaku OD, 2015)'
_computing_molecular_graphics 'ShelXle (H\"ubschle, 2011)'
_computing_publication_material 'CIFTAB-2014 (Sheldrick, 2014)'
_computing_structure_refinement 'SHELXL-2014 (Sheldrick, 2014)'
_computing_structure_solution 'SHELXS-2014 (Sheldrick, 2014)'
_diffrn_ambient_temperature 140(2)
_diffrn_detector 'CCD plate'
_diffrn_detector_area_resol_mean 10.6168
_diffrn_detector_type AtlasS2
_diffrn_measured_fraction_theta_full 1.000
_diffrn_measured_fraction_theta_max 0.818
_diffrn_measurement_device 'four-circle diffractometer'
_diffrn_measurement_device_type 'New Xcalibur, AtlasS2'
_diffrn_measurement_method '\w scans'
_diffrn_radiation_monochromator graphite
_diffrn_radiation_probe x-ray
_diffrn_radiation_source 'fine-focus sealed tube'
_diffrn_radiation_type MoK\a
_diffrn_radiation_wavelength 0.71073
_diffrn_reflns_av_R_equivalents 0.0272
_diffrn_reflns_av_unetI/netI 0.0527
_diffrn_reflns_Laue_measured_fraction_full 1.000
_diffrn_reflns_Laue_measured_fraction_max 0.818
_diffrn_reflns_limit_h_max 10
_diffrn_reflns_limit_h_min -10
_diffrn_reflns_limit_k_max 10
_diffrn_reflns_limit_k_min -8
_diffrn_reflns_limit_l_max 22
_diffrn_reflns_limit_l_min -21
_diffrn_reflns_number 8222
_diffrn_reflns_point_group_measured_fraction_full 1.000
_diffrn_reflns_point_group_measured_fraction_max 0.818
_diffrn_reflns_theta_full 25.500
_diffrn_reflns_theta_max 29.012
_diffrn_reflns_theta_min 2.459
_diffrn_source 'sealed X-ray tube'
_exptl_absorpt_coefficient_mu 5.725
_exptl_absorpt_correction_T_max 1.00000
_exptl_absorpt_correction_T_min 0.74962
_exptl_absorpt_correction_type multi-scan
_exptl_absorpt_process_details
;
CrysAlisPro 1.171.38.41 (Rigaku Oxford Diffraction, 2015)
Empirical absorption correction using spherical harmonics,
implemented in SCALE3 ABSPACK scaling algorithm.
;
_exptl_crystal_colour yellow
_exptl_crystal_density_diffrn 2.083
_exptl_crystal_description block
_exptl_crystal_F_000 652
_exptl_crystal_size_max 0.200
_exptl_crystal_size_mid 0.150
_exptl_crystal_size_min 0.100
_refine_diff_density_max 0.831
_refine_diff_density_min -0.989
_refine_diff_density_rms 0.122
_refine_ls_extinction_method none
_refine_ls_goodness_of_fit_ref 1.060
_refine_ls_hydrogen_treatment constr
_refine_ls_matrix_type full
_refine_ls_number_parameters 210
_refine_ls_number_reflns 4794
_refine_ls_number_restraints 0
_refine_ls_restrained_S_all 1.060
_refine_ls_R_factor_all 0.0465
_refine_ls_R_factor_gt 0.0345
_refine_ls_shift/su_max 0.001
_refine_ls_shift/su_mean 0.000
_refine_ls_structure_factor_coef Fsqd
_refine_ls_weighting_details 'w=1/[\s^2^(Fo^2^)+(0.0206P)^2^+0.3544P] where P=(Fo^2^+2Fc^2^)/3'
_refine_ls_weighting_scheme calc
_refine_ls_wR_factor_gt 0.0688
_refine_ls_wR_factor_ref 0.0740
_reflns_Friedel_coverage 0.000
_reflns_number_gt 3999
_reflns_number_total 4794
_reflns_threshold_expression >2\s(I)
_cod_data_source_file c9ce01820d2.cif
_cod_data_source_block AU378_a
_cod_depositor_comments
;Adding full bibliography for 7239884--7239887.cif.

 Adding full bibliography for 7239884--7239887.cif.
;
_cod_original_cell_volume 1097.41(11)
_cod_database_code 7239885
_shelx_shelxl_version_number 2017/1
_shelx_space_group_comment
;
The symmetry employed for this shelxl refinement is uniquely defined
by the following loop, which should always be used as a source of
symmetry information in preference to the above space-group names.
They are only intended as comments.
;
_shelx_estimated_absorpt_t_min 0.394
_shelx_estimated_absorpt_t_max 0.598

loop_
_space_group_symop_operation_xyz
'x, y, z'
'-x, -y, -z'

loop_
_atom_site_label
_atom_site_type_symbol
_atom_site_fract_x
_atom_site_fract_y
_atom_site_fract_z
_atom_site_U_iso_or_equiv
_atom_site_adp_type
_atom_site_occupancy
_atom_site_site_symmetry_order
_atom_site_calc_flag
_atom_site_refinement_flags_posn
_atom_site_refinement_flags_adp
_atom_site_refinement_flags_occupancy
_atom_site_disorder_assembly
_atom_site_disorder_group
C1 C 0.2642(7) 0.0678(5) 0.0302(3) 0.0463(12) Uani 1 1 d . . . . .
H1A H 0.347320 0.006464 0.021011 0.069 Uiso 1 1 calc R U . . .
H1B H 0.216535 0.087711 -0.020922 0.069 Uiso 1 1 calc R U . . .
H1C H 0.161349 0.005462 0.051624 0.069 Uiso 1 1 calc R U . . .
C2 C 0.4949(6) 0.3496(5) 0.0678(3) 0.0371(11) Uani 1 1 d . . . . .
H2 H 0.516802 0.334664 0.014297 0.045 Uiso 1 1 calc R U . . .
C3 C 0.5883(7) 0.4904(6) 0.1215(4) 0.0507(14) Uani 1 1 d . . . . .
H3 H 0.676604 0.574702 0.106396 0.061 Uiso 1 1 calc R U . . .
N1 N 0.5561(6) 0.5107(5) 0.1957(3) 0.0539(12) Uani 1 1 d . . . . .
H4 H 0.616580 0.603812 0.230594 0.065 Uiso 1 1 calc R U . . .
C5 C 0.4353(9) 0.3949(6) 0.2196(3) 0.0627(17) Uani 1 1 d . . . . .
H5 H 0.416475 0.412635 0.273542 0.075 Uiso 1 1 calc R U . . .
C6 C 0.3399(7) 0.2525(5) 0.1666(3) 0.0409(12) Uani 1 1 d . . . . .
H6 H 0.252781 0.170079 0.183293 0.049 Uiso 1 1 calc R U . . .
C21 C 0.3672(5) 0.2257(5) 0.0894(2) 0.0256(9) Uani 1 1 d . . . . .
Cl1 Cl 0.71210(16) 0.81565(12) 0.35059(6) 0.0375(3) Uani 1 1 d . . . . .
Cl2 Cl 0.47699(14) 0.86989(12) 0.16025(6) 0.0319(2) Uani 1 1 d . . . . .
Cl3 Cl 0.84147(14) 1.21877(13) 0.16541(7) 0.0366(3) Uani 1 1 d . . . . .
Cl4 Cl 1.09524(14) 1.20747(12) 0.34133(6) 0.0300(2) Uani 1 1 d . . . . .
Cl5 Cl 0.64623(15) 1.21445(12) 0.33515(8) 0.0395(3) Uani 1 1 d . . . . .
Cl6 Cl 0.94508(14) 0.87297(12) 0.17383(7) 0.0336(3) Uani 1 1 d . . . . .
Br1 Br 0.55011(6) 0.58560(5) 0.45804(3) 0.02906(11) Uani 1 1 d . . . . .
Te1 Te 0.79047(3) 1.04071(3) 0.25368(2) 0.02009(8) Uani 1 1 d . . . . .
N3 N 0.8065(10) 1.0638(9) 0.5162(5) 0.0389(18) Uiso 0.5 1 d . . P A 1
H7 H 0.793871 0.992335 0.471259 0.047 Uiso 0.5 1 calc R U P A 1
C16 C 0.9263(13) 1.2134(11) 0.5295(6) 0.040(2) Uiso 0.5 1 d . . P A 1
H16 H 0.999122 1.242836 0.490685 0.048 Uiso 0.5 1 calc R U P A 1
C17 C 0.7203(13) 1.1220(12) 0.6388(7) 0.029(2) Uiso 0.5 1 d . . P A 1
H17 H 0.648317 1.084349 0.676549 0.035 Uiso 0.5 1 calc R U P A 1
C11 C 0.8593(12) 1.4027(10) 0.7315(5) 0.034(2) Uiso 0.5 1 d . . P A 1
H11A H 0.981304 1.430688 0.765229 0.051 Uiso 0.5 1 calc R U P A 1
H11B H 0.763982 1.355202 0.760729 0.051 Uiso 0.5 1 calc R U P A 1
H11C H 0.844271 1.500671 0.718755 0.051 Uiso 0.5 1 calc R U P A 1
C20 C 0.9448(15) 1.3251(14) 0.5991(7) 0.039(3) Uiso 0.5 1 d . . P A 1
H20 H 1.029869 1.432069 0.608061 0.047 Uiso 0.5 1 calc R U P A 1
C8 C 0.7093(14) 1.0235(12) 0.5687(6) 0.032(3) Uiso 0.5 1 d . . P A 1
H8 H 0.623775 0.916049 0.556799 0.039 Uiso 0.5 1 calc R U P A 1
C7 C 0.8420(11) 1.2845(10) 0.6559(5) 0.0211(17) Uiso 0.5 1 d . . P A 1
C12 C 0.9542(12) 1.4110(11) 0.5271(6) 0.042(2) Uiso 0.5 1 d . . P A -1
H12A H 0.862446 1.454191 0.505293 0.062 Uiso 0.5 1 calc R U P A -1
H12B H 0.987661 1.347282 0.482537 0.062 Uiso 0.5 1 calc R U P A -1
H12C H 1.064220 1.500709 0.558109 0.062 Uiso 0.5 1 calc R U P A -1
C13 C 0.7778(13) 1.1403(12) 0.5481(7) 0.043(2) Uiso 0.5 1 d . . P A -1
H13 H 0.767834 1.095305 0.492425 0.051 Uiso 0.5 1 calc R U P A -1
C15 C 0.8117(12) 1.2679(11) 0.7082(6) 0.038(2) Uiso 0.5 1 d . . P A -1
H15 H 0.823336 1.310024 0.764297 0.045 Uiso 0.5 1 calc R U P A -1
C19 C 0.6936(15) 1.0389(14) 0.5962(7) 0.036(3) Uiso 0.5 1 d . . P A -1
H19 H 0.625279 0.926867 0.575210 0.043 Uiso 0.5 1 calc R U P A -1
C18 C 0.8911(13) 1.3652(13) 0.6614(6) 0.034(2) Uiso 0.5 1 d . . P A -1
H18 H 0.958593 1.476333 0.685376 0.041 Uiso 0.5 1 calc R U P A -1
N2 N 0.7177(11) 1.1133(10) 0.6745(6) 0.039(2) Uiso 0.5 1 d . . P A -1
H9 H 0.665973 1.053435 0.706109 0.047 Uiso 0.5 1 calc R U P A -1
C9 C 0.8764(14) 1.3068(12) 0.5801(7) 0.032(2) Uiso 0.5 1 d . . P A -1
Br2 Br 0.9987(2) 0.61327(19) 0.04502(11) 0.0291(4) Uani 0.25 1 d . . P B 2
Br3 Br 1.12429(9) 0.59754(7) 0.04521(4) 0.04278(17) Uani 0.75 1 d . . P C 4

loop_
_atom_site_aniso_label
_atom_site_aniso_U_11
_atom_site_aniso_U_22
_atom_site_aniso_U_33
_atom_site_aniso_U_23
_atom_site_aniso_U_13
_atom_site_aniso_U_12
C1 0.055(3) 0.037(3) 0.036(3) 0.005(2) -0.006(3) 0.009(2)
C2 0.043(3) 0.028(3) 0.041(3) 0.011(2) 0.018(3) 0.008(2)
C3 0.038(3) 0.034(3) 0.079(5) 0.021(3) 0.013(3) 0.005(2)
N1 0.066(3) 0.016(2) 0.057(3) -0.007(2) -0.028(3) 0.009(2)
C5 0.123(5) 0.042(3) 0.029(3) 0.009(3) 0.016(4) 0.035(3)
C6 0.057(3) 0.032(3) 0.034(3) 0.011(2) 0.019(3) 0.011(2)
C21 0.026(2) 0.027(2) 0.025(2) 0.0086(18) -0.0001(19) 0.0112(18)
Cl1 0.0524(7) 0.0291(6) 0.0211(6) 0.0051(5) 0.0015(5) 0.0030(5)
Cl2 0.0301(5) 0.0317(6) 0.0290(6) 0.0075(5) 0.0003(5) 0.0059(4)
Cl3 0.0395(6) 0.0292(6) 0.0354(6) 0.0172(5) -0.0035(5) 0.0027(5)
Cl4 0.0321(5) 0.0265(5) 0.0239(5) 0.0000(4) -0.0041(5) 0.0070(4)
Cl5 0.0353(6) 0.0246(6) 0.0528(8) -0.0054(5) 0.0098(6) 0.0103(5)
Cl6 0.0385(6) 0.0229(5) 0.0375(6) 0.0004(5) 0.0131(5) 0.0096(4)
Br1 0.0350(2) 0.0248(2) 0.0243(2) 0.00410(18) 0.0019(2) 0.00870(18)
Te1 0.02408(14) 0.01492(14) 0.01788(14) 0.00173(10) -0.00059(11) 0.00516(10)
Br2 0.0268(9) 0.0247(9) 0.0292(10) -0.0042(7) 0.0061(8) 0.0055(7)
Br3 0.0396(4) 0.0372(4) 0.0367(4) -0.0072(3) 0.0064(3) 0.0025(3)

loop_
_atom_type_symbol
_atom_type_description
_atom_type_scat_dispersion_real
_atom_type_scat_dispersion_imag
_atom_type_scat_source
C C 0.0033 0.0016 'International Tables Vol C Tables 4.2.6.8 and 6.1.1.4'
H H 0.0000 0.0000 'International Tables Vol C Tables 4.2.6.8 and 6.1.1.4'
N N 0.0061 0.0033 'International Tables Vol C Tables 4.2.6.8 and 6.1.1.4'
Cl Cl 0.1484 0.1585 'International Tables Vol C Tables 4.2.6.8 and 6.1.1.4'
Br Br -0.2901 2.4595 'International Tables Vol C Tables 4.2.6.8 and 6.1.1.4'
Te Te -0.5308 1.6751 'International Tables Vol C Tables 4.2.6.8 and 6.1.1.4'

loop_
_geom_angle_atom_site_label_1
_geom_angle_atom_site_label_2
_geom_angle_atom_site_label_3
_geom_angle
C21 C1 H1A 109.5
C21 C1 H1B 109.5
H1A C1 H1B 109.5
C21 C1 H1C 109.5
H1A C1 H1C 109.5
H1B C1 H1C 109.5
C3 C2 C21 120.9(4)
C3 C2 H2 119.6
C21 C2 H2 119.6
N1 C3 C2 119.2(4)
N1 C3 H3 120.4
C2 C3 H3 120.4
C3 N1 C5 122.2(4)
C3 N1 H4 118.9
C5 N1 H4 118.9
N1 C5 C6 119.5(5)
N1 C5 H5 120.2
C6 C5 H5 120.2
C5 C6 C21 120.6(4)
C5 C6 H6 119.7
C21 C6 H6 119.7
C6 C21 C2 117.6(4)
C6 C21 C1 121.3(4)
C2 C21 C1 121.2(4)
Cl3 Te1 Cl4 89.83(4)
Cl3 Te1 Cl5 89.87(4)
Cl4 Te1 Cl5 89.02(4)
Cl3 Te1 Cl6 89.65(4)
Cl4 Te1 Cl6 89.24(4)
Cl5 Te1 Cl6 178.20(4)
Cl3 Te1 Cl2 89.08(4)
Cl4 Te1 Cl2 178.79(3)
Cl5 Te1 Cl2 91.50(4)
Cl6 Te1 Cl2 90.23(4)
Cl3 Te1 Cl1 176.42(4)
Cl4 Te1 Cl1 93.63(3)
Cl5 Te1 Cl1 91.13(4)
Cl6 Te1 Cl1 89.45(3)
Cl2 Te1 Cl1 87.45(3)
C13 N3 C8 61.3(8)
C13 N3 C16 65.0(9)
C8 N3 C16 120.2(9)
C13 N3 C19 54.0(9)
C8 N3 C19 8.8(7)
C16 N3 C19 111.4(8)
C13 N3 H7 154.8
C8 N3 H7 119.9
C16 N3 H7 119.9
C19 N3 H7 128.7
C13 C16 C9 67.8(7)
C13 C16 N3 40.6(6)
C9 C16 N3 108.2(8)
C13 C16 C20 83.0(9)
C9 C16 C20 23.5(6)
N3 C16 C20 120.0(9)
C13 C16 C12 113.6(8)
C9 C16 C12 56.5(6)
N3 C16 C12 145.5(8)
C20 C16 C12 59.8(6)
C13 C16 H16 151.7
C9 C16 H16 127.1
N3 C16 H16 120.0
C20 C16 H16 120.0
C12 C16 H16 71.2
N2 C17 C19 123.1(19)
N2 C17 C8 134.4(17)
C19 C17 C8 13.6(10)
N2 C17 C7 99.8(16)
C19 C17 C7 132.0(13)
C8 C17 C7 118.4(9)
N2 C17 C15 61.3(14)
C19 C17 C15 166.3(13)
C8 C17 C15 154.8(9)
C7 C17 C15 39.2(5)
N2 C17 C13 166.2(16)
C19 C17 C13 55.9(10)
C8 C17 C13 42.8(6)
C7 C17 C13 77.2(7)
C15 C17 C13 116.3(8)
N2 C17 H17 31.8
C19 C17 H17 107.2
C8 C17 H17 120.8
C7 C17 H17 120.8
C15 C17 H17 82.7
C13 C17 H17 158.9
C15 C11 C18 68.8(8)
C15 C11 C7 41.7(6)
C18 C11 C7 27.6(5)
C15 C11 H11A 104.6
C18 C11 H11A 101.6
C7 C11 H11A 109.5
C15 C11 H11B 72.8
C18 C11 H11B 135.4
C7 C11 H11B 109.5
H11A C11 H11B 109.5
C15 C11 H11C 142.3
C18 C11 H11C 88.5
C7 C11 H11C 109.5
H11A C11 H11C 109.5
H11B C11 H11C 109.5
C9 C20 C18 93.3(19)
C9 C20 C7 81.9(18)
C18 C20 C7 30.0(5)
C9 C20 C16 68.5(19)
C18 C20 C16 150.1(12)
C7 C20 C16 120.8(10)
C9 C20 C12 69.5(18)
C18 C20 C12 125.9(9)
C7 C20 C12 142.4(9)
C16 C20 C12 71.3(7)
C9 C20 C13 45.3(17)
C18 C20 C13 104.7(9)
C7 C20 C13 77.0(7)
C16 C20 C13 45.6(6)
C12 C20 C13 98.0(8)
C9 C20 H20 120.9
C18 C20 H20 90.0
C7 C20 H20 119.6
C16 C20 H20 119.6
C12 C20 H20 61.5
C13 C20 H20 159.4
C19 C8 C13 109(2)
C19 C8 N3 149(3)
C13 C8 N3 42.9(6)
C19 C8 C17 24.3(19)
C13 C8 C17 85.8(9)
N3 C8 C17 124.4(10)
C19 C8 N2 15(2)
C13 C8 N2 99.3(9)
N3 C8 N2 134.8(9)
C17 C8 N2 14.3(5)
C19 C8 H8 93.5
C13 C8 H8 149.7
N3 C8 H8 117.8
C17 C8 H8 117.8
N2 C8 H8 106.4
C18 C7 C15 107.2(15)
C18 C7 C20 63.8(11)
C15 C7 C20 159.9(11)
C18 C7 C9 73.7(12)
C15 C7 C9 177.3(11)
C20 C7 C9 22.8(6)
C18 C7 C17 172.2(15)
C15 C7 C17 75.1(9)
C20 C7 C17 116.3(9)
C9 C7 C17 103.6(9)
C18 C7 C11 58.8(11)
C15 C7 C11 49.4(7)
C20 C7 C11 121.8(9)
C9 C7 C11 131.0(8)
C17 C7 C11 121.8(8)
C18 C7 N2 160.4(14)
C15 C7 N2 53.3(8)
C20 C7 N2 135.2(8)
C9 C7 N2 125.6(8)
C17 C7 N2 22.2(5)
C11 C7 N2 101.7(7)
C18 C7 C13 119.7(13)
C15 C7 C13 132.9(10)
C20 C7 C13 60.0(7)
C9 C7 C13 46.1(6)
C17 C7 C13 57.9(6)
C11 C7 C13 168.6(7)
N2 C7 C13 79.6(6)
C9 C12 C20 20.4(5)
C9 C12 C16 46.2(5)
C20 C12 C16 48.9(6)
C9 C12 H12A 109.5
C20 C12 H12A 126.1
C16 C12 H12A 128.3
C9 C12 H12B 109.5
C20 C12 H12B 109.2
C16 C12 H12B 63.4
H12A C12 H12B 109.5
C9 C12 H12C 109.5
C20 C12 H12C 91.2
C16 C12 H12C 121.3
H12A C12 H12C 109.5
H12B C12 H12C 109.5
N3 C13 C8 75.8(10)
N3 C13 C16 74.4(9)
C8 C13 C16 139.7(11)
N3 C13 C19 95.0(11)
C8 C13 C19 20.0(7)
C16 C13 C19 145.7(10)
N3 C13 C9 131.1(11)
C8 C13 C9 140.6(11)
C16 C13 C9 56.9(7)
C19 C13 C9 121.9(10)
N3 C13 C17 122.5(11)
C8 C13 C17 51.4(7)
C16 C13 C17 131.8(10)
C19 C13 C17 31.6(5)
C9 C13 C17 90.4(8)
N3 C13 C20 121.5(11)
C8 C13 C20 132.0(11)
C16 C13 C20 51.4(7)
C19 C13 C20 116.4(9)
C9 C13 C20 16.0(6)
C17 C13 C20 87.0(7)
N3 C13 C7 144.0(11)
C8 C13 C7 95.1(9)
C16 C13 C7 93.2(8)
C19 C13 C7 76.2(7)
C9 C13 C7 45.7(6)
C17 C13 C7 44.9(5)
C20 C13 C7 43.0(5)
N3 C13 H13 40.0
C8 C13 H13 99.9
C16 C13 H13 73.3
C19 C13 H13 119.1
C9 C13 H13 119.1
C17 C13 H13 150.4
C20 C13 H13 122.1
C7 C13 H13 164.7
C7 C15 C11 88.9(9)
C7 C15 N2 90.0(10)
C11 C15 N2 166.2(11)
C7 C15 C18 28.9(7)
C11 C15 C18 60.6(7)
N2 C15 C18 118.9(10)
C7 C15 C17 65.7(9)
C11 C15 C17 148.8(11)
N2 C15 C17 24.8(5)
C18 C15 C17 94.3(9)
C7 C15 H15 149.4
C11 C15 H15 61.8
N2 C15 H15 120.6
C18 C15 H15 120.6
C17 C15 H15 144.9
C8 C19 C17 142(3)
C8 C19 N2 159(3)
C17 C19 N2 23.2(8)
C8 C19 C13 51.0(18)
C17 C19 C13 92.5(12)
N2 C19 C13 114.6(11)
C8 C19 N3 22.6(19)
C17 C19 N3 119.6(12)
N2 C19 N3 137.9(10)
C13 C19 N3 31.0(5)
C8 C19 H19 73.6
C17 C19 H19 144.2
N2 C19 H19 122.7
C13 C19 H19 122.7
N3 C19 H19 96.1
C7 C18 C20 86.2(14)
C7 C18 C11 93.7(12)
C20 C18 C11 170.4(11)
C7 C18 C15 43.9(10)
C20 C18 C15 127.2(11)
C11 C18 C15 50.5(6)
C7 C18 C9 77.8(13)
C20 C18 C9 23.4(6)
C11 C18 C9 165.0(11)
C15 C18 C9 121.6(10)
C7 C18 H18 162.9
C20 C18 H18 108.7
C11 C18 H18 70.2
C15 C18 H18 119.2
C9 C18 H18 119.2
C17 N2 C15 93.8(15)
C17 N2 C19 33.7(12)
C15 N2 C19 126.2(10)
C17 N2 C7 57.9(13)
C15 N2 C7 36.6(5)
C19 N2 C7 89.6(8)
C17 N2 C8 31.3(13)
C15 N2 C8 121.8(8)
C19 N2 C8 5.7(7)
C7 N2 C8 85.3(6)
C17 N2 H9 147.7
C15 N2 H9 116.9
C19 N2 H9 116.9
C7 N2 H9 153.5
C8 N2 H9 121.1
C20 C9 C16 88.0(19)
C20 C9 C18 63.3(18)
C16 C9 C18 142.8(11)
C20 C9 C7 75.3(19)
C16 C9 C7 125.6(9)
C18 C9 C7 28.6(5)
C20 C9 C13 119(2)
C16 C9 C13 55.3(7)
C18 C9 C13 116.8(9)
C7 C9 C13 88.2(8)
C20 C9 C12 90.1(18)
C16 C9 C12 77.2(7)
C18 C9 C12 122.8(9)
C7 C9 C12 151.4(10)
C13 C9 C12 120.4(9)

loop_
_geom_bond_atom_site_label_1
_geom_bond_atom_site_label_2
_geom_bond_distance
_geom_bond_site_symmetry_2
C1 C21 1.493(6) .
C1 H1A 0.9800 .
C1 H1B 0.9800 .
C1 H1C 0.9800 .
C2 C3 1.340(7) .
C2 C21 1.383(5) .
C2 H2 0.9500 .
C3 N1 1.322(7) .
C3 H3 0.9500 .
N1 C5 1.331(6) .
N1 H4 0.8800 .
C5 C6 1.346(7) .
C5 H5 0.9500 .
C6 C21 1.360(6) .
C6 H6 0.9500 .
Cl1 Te1 2.8181(10) .
Cl2 Te1 2.5790(11) .
Cl3 Te1 2.3785(10) .
Cl4 Te1 2.4873(11) .
Cl5 Te1 2.5144(10) .
Cl6 Te1 2.5241(9) .
Br1 Br1 2.3231(8) 2_666
N3 C13 0.898(10) .
N3 C8 1.280(12) .
N3 C16 1.330(11) .
N3 C19 1.735(12) .
N3 H7 0.8800 .
C16 C13 1.252(12) .
C16 C9 1.275(13) .
C16 C20 1.370(14) .
C16 C12 1.722(12) .
C16 H16 0.9500 .
C17 N2 0.633(11) .
C17 C19 0.893(12) .
C17 C8 1.331(14) .
C17 C7 1.418(13) .
C17 C15 1.504(14) .
C17 C13 1.700(14) .
C17 H17 0.9500 .
C11 C15 1.122(11) .
C11 C18 1.266(11) .
C11 C7 1.478(12) .
C11 H11A 0.9800 .
C11 H11B 0.9800 .
C11 H11C 0.9800 .
C20 C9 0.547(14) .
C20 C18 1.231(13) .
C20 C7 1.369(13) .
C20 C12 1.572(13) .
C20 C13 1.740(16) .
C20 H20 0.9500 .
C8 C19 0.509(13) .
C8 C13 1.158(12) .
C8 N2 1.831(13) .
C8 H8 0.9500 .
C7 C18 0.685(10) .
C7 C15 0.983(11) .
C7 C9 1.401(12) .
C7 N2 1.649(12) .
C7 C13 1.957(14) .
C12 C9 1.473(12) .
C12 H12A 0.9800 .
C12 H12B 0.9800 .
C12 H12C 0.9800 .
C13 C19 1.409(14) .
C13 C9 1.410(14) .
C13 H13 0.9500 .
C15 N2 1.322(12) .
C15 C18 1.355(12) .
C15 H15 0.9500 .
C19 N2 1.347(15) .
C19 H19 0.9500 .
C18 C9 1.376(14) .
C18 H18 0.9500 .
N2 H9 0.8800 .
Br2 Br2 2.319(3) 2_765
Br3 Br3 2.3105(13) 2_765
